data_4111885
loop_
_publ_author_name
'Andreas Gans\"auer'
'Dieter Franke'
'Thorsten Lauterbach'
'Martin Nieger'

_publ_contact_author
;
        Martin Nieger
        Institut f\"ur Anorganische Chemie
        Universit\"at Bonn
        Gerhard-Domagk-Str. 1
        D-53121 Bonn
        Bundesrepublik Deutschland
;
_publ_contact_author_email NIEGER@JOYX.JOENSUU.FI
_publ_contact_author_fax '049 228 73-5327'
_publ_contact_author_phone '049 228 73-5823'
_publ_section_title
;
 A Modular and Efficient Synthesis of Functional Titanocenes
;
_journal_name_full 'Journal of the American Chemical Society'
_journal_page_first 11622
_journal_page_last 11623
_journal_paper_doi 10.1021/ja054185r
_journal_volume 127
_journal_year 2005
_chemical_formula_moiety '[C22 H25 Cl N O Ti]+ Cl-'
_chemical_formula_sum 'C22 H25 Cl2 N O Ti'
_chemical_formula_weight 438.23
_chemical_name_systematic
; 
 ? 
;
_space_group_IT_number 14
_symmetry_cell_setting monoclinic
_symmetry_space_group_name_Hall '-P 2ybc'
_symmetry_space_group_name_H-M 'P 1 21/c 1'
_atom_sites_solution_hydrogens geom
_atom_sites_solution_primary direct
_atom_sites_solution_secondary difmap
_audit_creation_method SHELXL-97
_cell_angle_alpha 90.00
_cell_angle_beta 107.087(2)
_cell_angle_gamma 90.00
_cell_formula_units_Z 4
_cell_length_a 13.3012(6)
_cell_length_b 12.9164(6)
_cell_length_c 12.5231(5)
_cell_measurement_reflns_used 2630
_cell_measurement_temperature 123(2)
_cell_measurement_theta_max 26
_cell_measurement_theta_min 1
_cell_volume 2056.55(16)
_computing_cell_refinement DENZO-SMN
_computing_data_collection Collect
_computing_data_reduction DENZO-SMN
_computing_molecular_graphics XP
_computing_publication_material 'SHELXL-97 (Sheldrick, 1997)'
_computing_structure_refinement 'SHELXL-97 (Sheldrick, 1997)'
_computing_structure_solution 'SHELXS-97 (Sheldrick, 1990)'
_diffrn_ambient_temperature 123(2)
_diffrn_measured_fraction_theta_full 0.970
_diffrn_measured_fraction_theta_max 0.970
_diffrn_measurement_device_type 'Nonius KappaCCD'
_diffrn_measurement_method 'rotation in phi, 1 deg.'
_diffrn_radiation_monochromator graphite
_diffrn_radiation_source 'fine-focus sealed tube'
_diffrn_radiation_type MoK\a
_diffrn_radiation_wavelength 0.71073
_diffrn_reflns_av_R_equivalents 0.0625
_diffrn_reflns_av_sigmaI/netI 0.1600
_diffrn_reflns_limit_h_max 15
_diffrn_reflns_limit_h_min -15
_diffrn_reflns_limit_k_max 14
_diffrn_reflns_limit_k_min -15
_diffrn_reflns_limit_l_max 14
_diffrn_reflns_limit_l_min -9
_diffrn_reflns_number 8317
_diffrn_reflns_theta_full 25.02
_diffrn_reflns_theta_max 25.02
_diffrn_reflns_theta_min 3.09
_exptl_absorpt_coefficient_mu 0.688
_exptl_absorpt_correction_type none
_exptl_crystal_colour red
_exptl_crystal_density_diffrn 1.415
_exptl_crystal_density_meas ?
_exptl_crystal_description plates
_exptl_crystal_F_000 912
_exptl_crystal_size_max 0.05
_exptl_crystal_size_mid 0.05
_exptl_crystal_size_min 0.05
_refine_diff_density_max 0.261
_refine_diff_density_min -0.325
_refine_diff_density_rms 0.064
_refine_ls_extinction_method none
_refine_ls_goodness_of_fit_ref 0.794
_refine_ls_hydrogen_treatment mixed
_refine_ls_matrix_type full
_refine_ls_number_parameters 247
_refine_ls_number_reflns 3528
_refine_ls_number_restraints 1
_refine_ls_restrained_S_all 0.794
_refine_ls_R_factor_all 0.1143
_refine_ls_R_factor_gt 0.0430
_refine_ls_shift/su_max 0.001
_refine_ls_shift/su_mean 0.000
_refine_ls_structure_factor_coef Fsqd
_refine_ls_weighting_details 'calc w=1/[\s^2^(Fo^2^)+(0.0000P)^2^+0.0000P] where P=(Fo^2^+2Fc^2^)/3'
_refine_ls_weighting_scheme calc
_refine_ls_wR_factor_gt 0.0610
_refine_ls_wR_factor_ref 0.0711
_reflns_number_gt 1847
_reflns_number_total 3528
_reflns_threshold_expression >2sigma(I)
_cod_data_source_file ja054185rsi20050725_094151_3.cif
_cod_data_source_block ga16_compound_7
_cod_depositor_comments
;
The following automatic conversions were performed:

'_exptl_crystal_density_meas' value 'none' was changed to '?' - the
value is perceived as not measured.

Automatic conversion script
Id: cif_fix_values 3008 2015-01-20 13:52:24Z robertas 
;
_cod_original_cell_volume 2056.54(16)
_cod_database_code 4111885

loop_
_symmetry_equiv_pos_as_xyz
'x, y, z'
'-x, y+1/2, -z+1/2'
'-x, -y, -z'
'x, -y-1/2, z-1/2'

loop_
_atom_site_label
_atom_site_type_symbol
_atom_site_fract_x
_atom_site_fract_y
_atom_site_fract_z
_atom_site_U_iso_or_equiv
_atom_site_adp_type
_atom_site_occupancy
_atom_site_symmetry_multiplicity
_atom_site_calc_flag
_atom_site_refinement_flags
Ti1 Ti 0.24656(5) 0.60142(5) 0.43179(6) 0.02247(19) Uani 1 1 d .
Cl1 Cl 0.17858(7) 0.71295(7) 0.27734(8) 0.0310(3) Uani 1 1 d .
C1 C 0.3145(3) 0.7236(3) 0.5751(3) 0.0301(10) Uani 1 1 d .
H1 H 0.2672 0.7646 0.6010 0.036 Uiso 1 1 calc R
C2 C 0.3568(3) 0.7501(2) 0.4888(3) 0.0297(10) Uani 1 1 d .
H2 H 0.3443 0.8127 0.4472 0.036 Uiso 1 1 calc R
C3 C 0.4207(3) 0.6685(3) 0.4743(3) 0.0284(10) Uani 1 1 d .
H3 H 0.4588 0.6654 0.4210 0.034 Uiso 1 1 calc R
C4 C 0.4180(3) 0.5912(3) 0.5540(3) 0.0297(10) Uani 1 1 d .
H4 H 0.4538 0.5267 0.5629 0.036 Uiso 1 1 calc R
C5 C 0.3541(3) 0.6259(3) 0.6167(3) 0.0273(9) Uani 1 1 d .
H5 H 0.3398 0.5901 0.6769 0.033 Uiso 1 1 calc R
C6 C 0.0774(2) 0.5241(3) 0.3570(3) 0.0254(9) Uani 1 1 d .
H6 H 0.0451 0.5238 0.2785 0.030 Uiso 1 1 calc R
C7 C 0.0690(3) 0.6043(3) 0.4316(3) 0.0264(9) Uani 1 1 d .
H7 H 0.0289 0.6659 0.4120 0.032 Uiso 1 1 calc R
C8 C 0.1294(3) 0.5769(2) 0.5374(3) 0.0271(10) Uani 1 1 d .
H8 H 0.1375 0.6161 0.6036 0.033 Uiso 1 1 calc R
C9 C 0.1775(3) 0.4800(2) 0.5304(3) 0.0225(9) Uani 1 1 d .
H9 H 0.2256 0.4445 0.5904 0.027 Uiso 1 1 calc R
C10 C 0.1412(3) 0.4457(2) 0.4186(3) 0.0201(9) Uani 1 1 d .
C11 C 0.1659(3) 0.3406(2) 0.3779(3) 0.0237(9) Uani 1 1 d .
C12 C 0.2849(2) 0.3292(2) 0.3930(3) 0.0218(9) Uani 1 1 d .
H12A H 0.3245 0.3367 0.4730 0.026 Uiso 1 1 calc R
H12B H 0.2994 0.2594 0.3683 0.026 Uiso 1 1 calc R
C13 C 0.3209(2) 0.4094(3) 0.3266(3) 0.0217(9) Uani 1 1 d .
O1 O 0.30926(17) 0.50569(16) 0.34548(19) 0.0238(6) Uani 1 1 d .
N1 N 0.3622(2) 0.3816(2) 0.2485(2) 0.0206(7) Uani 1 1 d D
H1N H 0.370(2) 0.3183(14) 0.238(3) 0.025 Uiso 1 1 d D
C14 C 0.4023(3) 0.4537(2) 0.1799(3) 0.0252(9) Uani 1 1 d .
H14A H 0.4664 0.4240 0.1671 0.030 Uiso 1 1 calc R
H14B H 0.4221 0.5196 0.2210 0.030 Uiso 1 1 calc R
C15 C 0.3229(3) 0.4755(2) 0.0689(3) 0.0229(9) Uani 1 1 d .
C16 C 0.3454(3) 0.4531(2) -0.0309(3) 0.0247(9) Uani 1 1 d .
H16 H 0.4106 0.4217 -0.0290 0.030 Uiso 1 1 calc R
C17 C 0.2731(3) 0.4764(2) -0.1325(3) 0.0289(10) Uani 1 1 d .
H17 H 0.2890 0.4604 -0.1998 0.035 Uiso 1 1 calc R
C18 C 0.1791(3) 0.5222(3) -0.1372(3) 0.0342(10) Uani 1 1 d .
H18 H 0.1308 0.5390 -0.2075 0.041 Uiso 1 1 calc R
C19 C 0.1539(3) 0.5441(2) -0.0389(3) 0.0302(10) Uani 1 1 d .
H19 H 0.0881 0.5743 -0.0417 0.036 Uiso 1 1 calc R
C20 C 0.2263(3) 0.5211(2) 0.0628(3) 0.0254(9) Uani 1 1 d .
H20 H 0.2099 0.5368 0.1299 0.030 Uiso 1 1 calc R
C21 C 0.1052(2) 0.3232(2) 0.2548(3) 0.0287(10) Uani 1 1 d .
H21A H 0.1222 0.2546 0.2315 0.043 Uiso 1 1 calc R
H21B H 0.1250 0.3764 0.2089 0.043 Uiso 1 1 calc R
H21C H 0.0295 0.3274 0.2453 0.043 Uiso 1 1 calc R
C22 C 0.1345(3) 0.2561(2) 0.4489(3) 0.0343(11) Uani 1 1 d .
H22A H 0.1490 0.1877 0.4228 0.051 Uiso 1 1 calc R
H22B H 0.0593 0.2619 0.4415 0.051 Uiso 1 1 calc R
H22C H 0.1752 0.2649 0.5274 0.051 Uiso 1 1 calc R
Cl2 Cl 0.40605(7) 0.15570(6) 0.19998(8) 0.0308(3) Uani 1 1 d .

loop_
_atom_site_aniso_label
_atom_site_aniso_U_11
_atom_site_aniso_U_22
_atom_site_aniso_U_33
_atom_site_aniso_U_23
_atom_site_aniso_U_13
_atom_site_aniso_U_12
Ti1 0.0284(4) 0.0208(4) 0.0208(4) -0.0006(3) 0.0111(3) 0.0006(3)
Cl1 0.0409(6) 0.0291(5) 0.0244(6) 0.0050(5) 0.0119(5) 0.0035(5)
C1 0.031(2) 0.029(2) 0.033(3) -0.012(2) 0.014(2) -0.0040(19)
C2 0.042(3) 0.017(2) 0.028(3) -0.0011(18) 0.007(2) -0.0059(19)
C3 0.025(2) 0.041(2) 0.021(3) -0.006(2) 0.0099(19) -0.003(2)
C4 0.029(2) 0.025(2) 0.028(3) -0.003(2) -0.002(2) 0.0046(19)
C5 0.031(2) 0.030(2) 0.020(3) -0.0006(18) 0.005(2) -0.0087(19)
C6 0.024(2) 0.033(2) 0.018(2) 0.0042(19) 0.0048(19) -0.0015(19)
C7 0.023(2) 0.0198(19) 0.039(3) 0.005(2) 0.013(2) 0.0048(18)
C8 0.028(2) 0.032(2) 0.026(3) -0.0067(19) 0.015(2) -0.0086(19)
C9 0.023(2) 0.022(2) 0.023(3) 0.0010(17) 0.0061(19) 0.0012(17)
C10 0.019(2) 0.021(2) 0.022(3) 0.0011(18) 0.0100(19) -0.0026(17)
C11 0.027(2) 0.022(2) 0.025(3) 0.0009(18) 0.0129(19) -0.0047(18)
C12 0.025(2) 0.020(2) 0.019(2) 0.0007(17) 0.0046(18) 0.0027(17)
C13 0.014(2) 0.029(2) 0.019(2) -0.0038(19) 0.0002(18) -0.0038(19)
O1 0.0329(15) 0.0196(13) 0.0218(16) -0.0015(11) 0.0123(12) 0.0022(11)
N1 0.0287(18) 0.0147(15) 0.020(2) -0.0012(15) 0.0092(15) 0.0011(16)
C14 0.026(2) 0.028(2) 0.024(3) -0.0019(18) 0.011(2) -0.0027(18)
C15 0.026(2) 0.0187(19) 0.022(3) 0.0003(17) 0.0032(19) -0.0028(17)
C16 0.032(2) 0.020(2) 0.023(3) -0.0010(18) 0.010(2) -0.0038(17)
C17 0.047(3) 0.025(2) 0.019(3) -0.0022(18) 0.016(2) -0.007(2)
C18 0.047(3) 0.027(2) 0.023(3) 0.0082(19) 0.001(2) -0.007(2)
C19 0.031(2) 0.026(2) 0.033(3) 0.004(2) 0.009(2) 0.0003(18)
C20 0.035(3) 0.019(2) 0.024(3) -0.0021(18) 0.012(2) -0.0024(18)
C21 0.025(2) 0.031(2) 0.030(3) -0.0081(19) 0.0070(19) -0.0037(18)
C22 0.045(3) 0.025(2) 0.038(3) -0.0047(19) 0.019(2) -0.0062(18)
Cl2 0.0380(6) 0.0244(5) 0.0331(7) -0.0039(5) 0.0152(5) 0.0005(4)

loop_
_atom_type_symbol
_atom_type_description
_atom_type_scat_dispersion_real
_atom_type_scat_dispersion_imag
_atom_type_scat_source
C C 0.0033 0.0016 'International Tables Vol C Tables 4.2.6.8 and 6.1.1.4'
H H 0.0000 0.0000 'International Tables Vol C Tables 4.2.6.8 and 6.1.1.4'
N N 0.0061 0.0033 'International Tables Vol C Tables 4.2.6.8 and 6.1.1.4'
O O 0.0106 0.0060 'International Tables Vol C Tables 4.2.6.8 and 6.1.1.4'
Cl Cl 0.1484 0.1585 'International Tables Vol C Tables 4.2.6.8 and 6.1.1.4'
Ti Ti 0.2776 0.4457 'International Tables Vol C Tables 4.2.6.8 and 6.1.1.4'

loop_
_geom_angle_atom_site_label_1
_geom_angle_atom_site_label_2
_geom_angle_atom_site_label_3
_geom_angle
O1 Ti1 C8 132.85(10)
O1 Ti1 C9 99.37(10)
C8 Ti1 C9 35.25(10)
O1 Ti1 C4 80.60(11)
C8 Ti1 C4 107.71(13)
C9 Ti1 C4 94.31(12)
O1 Ti1 C5 112.85(11)
C8 Ti1 C5 77.05(13)
C9 Ti1 C5 77.94(12)
C4 Ti1 C5 34.36(11)
O1 Ti1 C7 126.20(11)
C8 Ti1 C7 34.08(11)
C9 Ti1 C7 57.60(12)
C4 Ti1 C7 141.39(13)
C5 Ti1 C7 108.47(13)
O1 Ti1 C1 134.70(11)
C8 Ti1 C1 80.29(12)
C9 Ti1 C1 99.73(13)
C4 Ti1 C1 57.33(12)
C5 Ti1 C1 34.71(11)
C7 Ti1 C1 98.63(13)
O1 Ti1 Cl1 93.16(7)
C8 Ti1 Cl1 112.70(10)
C9 Ti1 Cl1 136.27(9)
C4 Ti1 Cl1 129.15(10)
C5 Ti1 Cl1 134.14(9)
C7 Ti1 Cl1 81.26(9)
C1 Ti1 Cl1 100.54(10)
O1 Ti1 C3 79.14(11)
C8 Ti1 C3 133.42(13)
C9 Ti1 C3 129.17(13)
C4 Ti1 C3 34.92(11)
C5 Ti1 C3 57.48(12)
C7 Ti1 C3 154.29(12)
C1 Ti1 C3 57.09(12)
Cl1 Ti1 C3 94.24(10)
O1 Ti1 C6 91.39(11)
C8 Ti1 C6 57.19(13)
C9 Ti1 C6 57.08(12)
C4 Ti1 C6 148.82(12)
C5 Ti1 C6 132.14(12)
C7 Ti1 C6 34.80(11)
C1 Ti1 C6 133.16(13)
Cl1 Ti1 C6 81.05(9)
C3 Ti1 C6 169.23(13)
O1 Ti1 C2 110.13(11)
C8 Ti1 C2 113.02(13)
C9 Ti1 C2 132.85(13)
C4 Ti1 C2 57.16(12)
C5 Ti1 C2 57.18(12)
C7 Ti1 C2 120.85(12)
C1 Ti1 C2 34.21(11)
Cl1 Ti1 C2 78.99(9)
C3 Ti1 C2 34.03(11)
C6 Ti1 C2 151.24(12)
O1 Ti1 C10 76.88(10)
C8 Ti1 C10 57.32(11)
C9 Ti1 C10 34.32(11)
C4 Ti1 C10 115.36(12)
C5 Ti1 C10 110.42(12)
C7 Ti1 C10 57.04(11)
C1 Ti1 C10 133.60(13)
Cl1 Ti1 C10 111.98(9)
C3 Ti1 C10 145.09(12)
C6 Ti1 C10 33.76(10)
C2 Ti1 C10 167.14(13)
O1 Ti1 Cp1 104.5(1)
Cl1 Ti1 Cp1 108.7(1)
O1 Ti1 Cp2 106.3(1)
Cl1 Ti1 Cp2 105.7(1)
Cp1 Ti1 Cp2 131.7(1)
C2 C1 C5 108.3(3)
C2 C1 Ti1 74.2(2)
C5 C1 Ti1 72.56(19)
C2 C1 H1 125.9
C5 C1 H1 125.9
Ti1 C1 H1 119.2
C3 C2 C1 108.3(3)
C3 C2 Ti1 72.51(19)
C1 C2 Ti1 71.61(19)
C3 C2 H2 125.9
C1 C2 H2 125.9
Ti1 C2 H2 121.7
C2 C3 C4 107.3(3)
C2 C3 Ti1 73.46(19)
C4 C3 Ti1 71.18(19)
C2 C3 H3 126.4
C4 C3 H3 126.4
Ti1 C3 H3 120.8
C5 C4 C3 108.5(3)
C5 C4 Ti1 73.3(2)
C3 C4 Ti1 73.9(2)
C5 C4 H4 125.8
C3 C4 H4 125.8
Ti1 C4 H4 118.9
C4 C5 C1 107.6(3)
C4 C5 Ti1 72.3(2)
C1 C5 Ti1 72.7(2)
C4 C5 H5 126.2
C1 C5 H5 126.2
Ti1 C5 H5 120.6
C10 C6 C7 108.5(3)
C10 C6 Ti1 74.76(19)
C7 C6 Ti1 71.58(18)
C10 C6 H6 125.8
C7 C6 H6 125.8
Ti1 C6 H6 119.7
C8 C7 C6 108.0(3)
C8 C7 Ti1 72.22(19)
C6 C7 Ti1 73.61(18)
C8 C7 H7 126.0
C6 C7 H7 126.0
Ti1 C7 H7 120.0
C7 C8 C9 108.2(3)
C7 C8 Ti1 73.7(2)
C9 C8 Ti1 72.45(19)
C7 C8 H8 125.9
C9 C8 H8 125.9
Ti1 C8 H8 119.8
C10 C9 C8 108.0(3)
C10 C9 Ti1 76.1(2)
C8 C9 Ti1 72.30(19)
C10 C9 H9 126.0
C8 C9 H9 126.0
Ti1 C9 H9 117.6
C6 C10 C9 107.1(3)
C6 C10 C11 128.2(3)
C9 C10 C11 124.7(3)
C6 C10 Ti1 71.48(19)
C9 C10 Ti1 69.54(18)
C11 C10 Ti1 125.8(2)
C10 C11 C21 111.5(3)
C10 C11 C22 108.5(3)
C21 C11 C22 108.9(3)
C10 C11 C12 111.1(3)
C21 C11 C12 109.1(3)
C22 C11 C12 107.7(3)
C13 C12 C11 110.5(3)
C13 C12 H12A 109.5
C11 C12 H12A 109.5
C13 C12 H12B 109.5
C11 C12 H12B 109.5
H12A C12 H12B 108.1
O1 C13 N1 120.3(3)
O1 C13 C12 119.6(3)
N1 C13 C12 120.1(3)
C13 O1 Ti1 143.0(2)
C13 N1 C14 124.7(3)
C13 N1 H1N 118(2)
C14 N1 H1N 117(2)
N1 C14 C15 112.5(3)
N1 C14 H14A 109.1
C15 C14 H14A 109.1
N1 C14 H14B 109.1
C15 C14 H14B 109.1
H14A C14 H14B 107.8
C20 C15 C16 118.4(4)
C20 C15 C14 120.9(3)
C16 C15 C14 120.7(3)
C17 C16 C15 120.2(3)
C17 C16 H16 119.9
C15 C16 H16 119.9
C18 C17 C16 120.9(4)
C18 C17 H17 119.6
C16 C17 H17 119.6
C17 C18 C19 120.1(4)
C17 C18 H18 119.9
C19 C18 H18 119.9
C20 C19 C18 119.1(4)
C20 C19 H19 120.5
C18 C19 H19 120.5
C19 C20 C15 121.4(4)
C19 C20 H20 119.3
C15 C20 H20 119.3
C11 C21 H21A 109.5
C11 C21 H21B 109.5
H21A C21 H21B 109.5
C11 C21 H21C 109.5
H21A C21 H21C 109.5
H21B C21 H21C 109.5
C11 C22 H22A 109.5
C11 C22 H22B 109.5
H22A C22 H22B 109.5
C11 C22 H22C 109.5
H22A C22 H22C 109.5
H22B C22 H22C 109.5

loop_
_geom_bond_atom_site_label_1
_geom_bond_atom_site_label_2
_geom_bond_distance
Ti1 O1 1.980(2)
Ti1 C8 2.343(3)
Ti1 C9 2.344(3)
Ti1 C4 2.347(3)
Ti1 C5 2.359(3)
Ti1 C7 2.361(3)
Ti1 C1 2.361(3)
Ti1 Cl1 2.3677(11)
Ti1 C3 2.382(3)
Ti1 C6 2.388(3)
Ti1 C2 2.394(3)
Ti1 C10 2.429(3)
Ti1 Cp1 2.046(2)
Ti1 Cp2 2.050(2)
C1 C2 1.399(5)
C1 C5 1.408(4)
C1 H1 0.9500
C2 C3 1.398(4)
C2 H2 0.9500
C3 C4 1.419(4)
C3 H3 0.9500
C4 C5 1.390(4)
C4 H4 0.9500
C5 H5 0.9500
C6 C10 1.399(4)
C6 C7 1.420(5)
C6 H6 0.9500
C7 C8 1.379(4)
C7 H7 0.9500
C8 C9 1.419(4)
C8 H8 0.9500
C9 C10 1.411(4)
C9 H9 0.9500
C10 C11 1.519(4)
C11 C21 1.533(4)
C11 C22 1.541(4)
C11 C12 1.545(4)
C12 C13 1.492(4)
C12 H12A 0.9900
C12 H12B 0.9900
C13 O1 1.284(4)
C13 N1 1.305(4)
N1 C14 1.469(4)
N1 H1N 0.839(17)
C14 C15 1.505(4)
C14 H14A 0.9900
C14 H14B 0.9900
C15 C20 1.395(4)
C15 C16 1.399(5)
C16 C17 1.383(4)
C16 H16 0.9500
C17 C18 1.370(5)
C17 H17 0.9500
C18 C19 1.397(5)
C18 H18 0.9500
C19 C20 1.384(4)
C19 H19 0.9500
C20 H20 0.9500
C21 H21A 0.9800
C21 H21B 0.9800
C21 H21C 0.9800
C22 H22A 0.9800
C22 H22B 0.9800
C22 H22C 0.9800

loop_
_geom_hbond_atom_site_label_D
_geom_hbond_atom_site_label_H
_geom_hbond_atom_site_label_A
_geom_hbond_distance_DH
_geom_hbond_distance_HA
_geom_hbond_distance_DA
_geom_hbond_angle_DHA
_geom_hbond_site_symmetry_A
N1 H1N Cl2 0.839(17) 2.238(18) 3.071(3) 172(3) .
C1 H1 Cl1 0.95 2.81 3.613(4) 143.2 4_576
C3 H3 Cl2 0.95 2.67 3.614(4) 170.6 2_655
C14 H14B Cl2 0.99 2.82 3.649(3) 141.5 2_655
C9 H9 Cl2 0.95 2.72 3.610(4) 156.8 4_566
C12 H12A Cl2 0.99 2.73 3.711(4) 171.0 4_566
C17 H17 Cl2 0.95 2.72 3.552(4) 146.7 4_565

loop_
_geom_torsion_atom_site_label_1
_geom_torsion_atom_site_label_2
_geom_torsion_atom_site_label_3
_geom_torsion_atom_site_label_4
_geom_torsion
O1 Ti1 C1 C2 53.5(3)
C8 Ti1 C1 C2 -163.2(2)
C9 Ti1 C1 C2 167.2(2)
C4 Ti1 C1 C2 78.3(2)
C5 Ti1 C1 C2 115.5(3)
C7 Ti1 C1 C2 -134.4(2)
Cl1 Ti1 C1 C2 -51.7(2)
C3 Ti1 C1 C2 36.5(2)
C6 Ti1 C1 C2 -139.3(2)
C10 Ti1 C1 C2 173.6(2)
O1 Ti1 C1 C5 -62.0(3)
C8 Ti1 C1 C5 81.2(2)
C9 Ti1 C1 C5 51.7(2)
C4 Ti1 C1 C5 -37.21(19)
C7 Ti1 C1 C5 110.1(2)
Cl1 Ti1 C1 C5 -167.27(19)
C3 Ti1 C1 C5 -79.0(2)
C6 Ti1 C1 C5 105.2(2)
C2 Ti1 C1 C5 -115.5(3)
C10 Ti1 C1 C5 58.1(3)
C5 C1 C2 C3 1.4(4)
Ti1 C1 C2 C3 -63.7(2)
C5 C1 C2 Ti1 65.1(2)
O1 Ti1 C2 C3 -25.7(2)
C8 Ti1 C2 C3 134.8(2)
C9 Ti1 C2 C3 99.5(3)
C4 Ti1 C2 C3 38.0(2)
C5 Ti1 C2 C3 79.2(2)
C7 Ti1 C2 C3 172.2(2)
C1 Ti1 C2 C3 116.8(3)
Cl1 Ti1 C2 C3 -115.0(2)
C6 Ti1 C2 C3 -161.9(3)
C10 Ti1 C2 C3 95.6(6)
O1 Ti1 C2 C1 -142.5(2)
C8 Ti1 C2 C1 18.0(2)
C9 Ti1 C2 C1 -17.3(3)
C4 Ti1 C2 C1 -78.8(2)
C5 Ti1 C2 C1 -37.7(2)
C7 Ti1 C2 C1 55.4(3)
Cl1 Ti1 C2 C1 128.2(2)
C3 Ti1 C2 C1 -116.8(3)
C6 Ti1 C2 C1 81.3(3)
C10 Ti1 C2 C1 -21.3(7)
C1 C2 C3 C4 -0.5(4)
Ti1 C2 C3 C4 -63.6(2)
C1 C2 C3 Ti1 63.1(2)
O1 Ti1 C3 C2 155.5(2)
C8 Ti1 C3 C2 -63.9(3)
C9 Ti1 C3 C2 -111.2(2)
C4 Ti1 C3 C2 -115.4(3)
C5 Ti1 C3 C2 -78.2(2)
C7 Ti1 C3 C2 -15.5(4)
C1 Ti1 C3 C2 -36.7(2)
Cl1 Ti1 C3 C2 63.1(2)
C6 Ti1 C3 C2 126.7(6)
C10 Ti1 C3 C2 -157.2(2)
O1 Ti1 C3 C4 -89.1(2)
C8 Ti1 C3 C4 51.4(3)
C9 Ti1 C3 C4 4.2(3)
C5 Ti1 C3 C4 37.16(19)
C7 Ti1 C3 C4 99.9(3)
C1 Ti1 C3 C4 78.7(2)
Cl1 Ti1 C3 C4 178.5(2)
C6 Ti1 C3 C4 -117.9(7)
C2 Ti1 C3 C4 115.4(3)
C10 Ti1 C3 C4 -41.9(3)
C2 C3 C4 C5 -0.6(4)
Ti1 C3 C4 C5 -65.7(2)
C2 C3 C4 Ti1 65.1(2)
O1 Ti1 C4 C5 -160.0(2)
C8 Ti1 C4 C5 -27.9(2)
C9 Ti1 C4 C5 -61.2(2)
C7 Ti1 C4 C5 -21.3(3)
C1 Ti1 C4 C5 37.59(19)
Cl1 Ti1 C4 C5 113.6(2)
C3 Ti1 C4 C5 115.5(3)
C6 Ti1 C4 C5 -83.1(3)
C2 Ti1 C4 C5 78.5(2)
C10 Ti1 C4 C5 -89.5(2)
O1 Ti1 C4 C3 84.5(2)
C8 Ti1 C4 C3 -143.4(2)
C9 Ti1 C4 C3 -176.7(2)
C5 Ti1 C4 C3 -115.5(3)
C7 Ti1 C4 C3 -136.8(2)
C1 Ti1 C4 C3 -77.9(2)
Cl1 Ti1 C4 C3 -1.9(3)
C6 Ti1 C4 C3 161.4(2)
C2 Ti1 C4 C3 -37.0(2)
C10 Ti1 C4 C3 155.0(2)
C3 C4 C5 C1 1.4(4)
Ti1 C4 C5 C1 -64.7(2)
C3 C4 C5 Ti1 66.1(2)
C2 C1 C5 C4 -1.7(4)
Ti1 C1 C5 C4 64.4(2)
C2 C1 C5 Ti1 -66.1(3)
O1 Ti1 C5 C4 21.5(2)
C8 Ti1 C5 C4 152.8(2)
C9 Ti1 C5 C4 116.7(2)
C7 Ti1 C5 C4 166.2(2)
C1 Ti1 C5 C4 -115.6(3)
Cl1 Ti1 C5 C4 -98.0(2)
C3 Ti1 C5 C4 -37.78(19)
C6 Ti1 C5 C4 136.1(2)
C2 Ti1 C5 C4 -78.5(2)
C10 Ti1 C5 C4 105.4(2)
O1 Ti1 C5 C1 137.1(2)
C8 Ti1 C5 C1 -91.6(2)
C9 Ti1 C5 C1 -127.7(2)
C4 Ti1 C5 C1 115.6(3)
C7 Ti1 C5 C1 -78.2(2)
Cl1 Ti1 C5 C1 17.6(3)
C3 Ti1 C5 C1 77.8(2)
C6 Ti1 C5 C1 -108.3(2)
C2 Ti1 C5 C1 37.13(19)
C10 Ti1 C5 C1 -139.0(2)
O1 Ti1 C6 C10 63.6(2)
C8 Ti1 C6 C10 -79.0(2)
C9 Ti1 C6 C10 -36.70(19)
C4 Ti1 C6 C10 -10.4(4)
C5 Ti1 C6 C10 -59.5(3)
C7 Ti1 C6 C10 -115.9(3)
C1 Ti1 C6 C10 -107.4(2)
Cl1 Ti1 C6 C10 156.5(2)
C3 Ti1 C6 C10 91.8(7)
C2 Ti1 C6 C10 -157.0(3)
O1 Ti1 C6 C7 179.5(2)
C8 Ti1 C6 C7 36.96(19)
C9 Ti1 C6 C7 79.2(2)
C4 Ti1 C6 C7 105.5(3)
C5 Ti1 C6 C7 56.4(3)
C1 Ti1 C6 C7 8.6(3)
Cl1 Ti1 C6 C7 -87.5(2)
C3 Ti1 C6 C7 -152.2(6)
C2 Ti1 C6 C7 -41.1(4)
C10 Ti1 C6 C7 115.9(3)
C10 C6 C7 C8 1.7(4)
Ti1 C6 C7 C8 -64.5(2)
C10 C6 C7 Ti1 66.2(2)
O1 Ti1 C7 C8 115.0(2)
C9 Ti1 C7 C8 38.01(19)
C4 Ti1 C7 C8 -11.3(3)
C5 Ti1 C7 C8 -23.8(2)
C1 Ti1 C7 C8 -58.1(2)
Cl1 Ti1 C7 C8 -157.5(2)
C3 Ti1 C7 C8 -76.0(4)
C6 Ti1 C7 C8 115.6(3)
C2 Ti1 C7 C8 -86.0(2)
C10 Ti1 C7 C8 79.0(2)
O1 Ti1 C7 C6 -0.6(3)
C8 Ti1 C7 C6 -115.6(3)
C9 Ti1 C7 C6 -77.6(2)
C4 Ti1 C7 C6 -126.9(2)
C5 Ti1 C7 C6 -139.4(2)
C1 Ti1 C7 C6 -173.7(2)
Cl1 Ti1 C7 C6 86.9(2)
C3 Ti1 C7 C6 168.4(3)
C2 Ti1 C7 C6 158.4(2)
C10 Ti1 C7 C6 -36.6(2)
C6 C7 C8 C9 0.7(4)
Ti1 C7 C8 C9 -64.7(2)
C6 C7 C8 Ti1 65.4(2)
O1 Ti1 C8 C7 -93.8(2)
C9 Ti1 C8 C7 -115.7(3)
C4 Ti1 C8 C7 172.6(2)
C5 Ti1 C8 C7 156.9(2)
C1 Ti1 C8 C7 121.6(2)
Cl1 Ti1 C8 C7 24.2(2)
C3 Ti1 C8 C7 144.6(2)
C6 Ti1 C8 C7 -37.8(2)
C2 Ti1 C8 C7 111.5(2)
C10 Ti1 C8 C7 -78.2(2)
O1 Ti1 C8 C9 21.9(3)
C4 Ti1 C8 C9 -71.6(2)
C5 Ti1 C8 C9 -87.4(2)
C7 Ti1 C8 C9 115.7(3)
C1 Ti1 C8 C9 -122.6(2)
Cl1 Ti1 C8 C9 139.93(19)
C3 Ti1 C8 C9 -99.7(2)
C6 Ti1 C8 C9 78.0(2)
C2 Ti1 C8 C9 -132.8(2)
C10 Ti1 C8 C9 37.59(19)
C7 C8 C9 C10 -2.8(4)
Ti1 C8 C9 C10 -68.4(2)
C7 C8 C9 Ti1 65.5(2)
O1 Ti1 C9 C10 -49.5(2)
C8 Ti1 C9 C10 114.4(3)
C4 Ti1 C9 C10 -130.6(2)
C5 Ti1 C9 C10 -161.0(2)
C7 Ti1 C9 C10 77.7(2)
C1 Ti1 C9 C10 171.8(2)
Cl1 Ti1 C9 C10 55.2(2)
C3 Ti1 C9 C10 -133.1(2)
C6 Ti1 C9 C10 36.08(18)
C2 Ti1 C9 C10 -178.44(19)
O1 Ti1 C9 C8 -163.9(2)
C4 Ti1 C9 C8 114.9(2)
C5 Ti1 C9 C8 84.6(2)
C7 Ti1 C9 C8 -36.7(2)
C1 Ti1 C9 C8 57.4(2)
Cl1 Ti1 C9 C8 -59.2(3)
C3 Ti1 C9 C8 112.5(2)
C6 Ti1 C9 C8 -78.3(2)
C2 Ti1 C9 C8 67.2(3)
C10 Ti1 C9 C8 -114.4(3)
C7 C6 C10 C9 -3.4(4)
Ti1 C6 C10 C9 60.7(2)
C7 C6 C10 C11 174.4(3)
Ti1 C6 C10 C11 -121.4(3)
C7 C6 C10 Ti1 -64.1(2)
C8 C9 C10 C6 3.8(4)
Ti1 C9 C10 C6 -62.0(2)
C8 C9 C10 C11 -174.1(3)
Ti1 C9 C10 C11 120.1(3)
C8 C9 C10 Ti1 65.8(2)
O1 Ti1 C10 C6 -113.2(2)
C8 Ti1 C10 C6 78.5(2)
C9 Ti1 C10 C6 117.2(3)
C4 Ti1 C10 C6 174.0(2)
C5 Ti1 C10 C6 137.0(2)
C7 Ti1 C10 C6 37.7(2)
C1 Ti1 C10 C6 106.0(2)
Cl1 Ti1 C10 C6 -25.1(2)
C3 Ti1 C10 C6 -161.0(2)
C2 Ti1 C10 C6 122.3(5)
O1 Ti1 C10 C9 129.6(2)
C8 Ti1 C10 C9 -38.64(19)
C4 Ti1 C10 C9 56.9(2)
C5 Ti1 C10 C9 19.8(2)
C7 Ti1 C10 C9 -79.5(2)
C1 Ti1 C10 C9 -11.2(3)
Cl1 Ti1 C10 C9 -142.26(18)
C3 Ti1 C10 C9 81.9(3)
C6 Ti1 C10 C9 -117.2(3)
C2 Ti1 C10 C9 5.2(6)
O1 Ti1 C10 C11 11.0(3)
C8 Ti1 C10 C11 -157.3(3)
C9 Ti1 C10 C11 -118.7(4)
C4 Ti1 C10 C11 -61.8(3)
C5 Ti1 C10 C11 -98.8(3)
C7 Ti1 C10 C11 161.9(4)
C1 Ti1 C10 C11 -129.9(3)
Cl1 Ti1 C10 C11 99.1(3)
C3 Ti1 C10 C11 -36.8(4)
C6 Ti1 C10 C11 124.2(4)
C2 Ti1 C10 C11 -113.5(6)
C6 C10 C11 C21 -3.6(5)
C9 C10 C11 C21 173.9(3)
Ti1 C10 C11 C21 -97.5(3)
C6 C10 C11 C22 -123.5(4)
C9 C10 C11 C22 54.0(4)
Ti1 C10 C11 C22 142.6(3)
C6 C10 C11 C12 118.4(4)
C9 C10 C11 C12 -64.1(4)
Ti1 C10 C11 C12 24.4(4)
C10 C11 C12 C13 -61.1(4)
C21 C11 C12 C13 62.2(3)
C22 C11 C12 C13 -179.8(3)
C11 C12 C13 O1 59.1(4)
C11 C12 C13 N1 -119.6(3)
N1 C13 O1 Ti1 172.4(2)
C12 C13 O1 Ti1 -6.3(5)
C8 Ti1 O1 C13 -10.7(4)
C9 Ti1 O1 C13 1.9(4)
C4 Ti1 O1 C13 94.8(4)
C5 Ti1 O1 C13 82.7(4)
C7 Ti1 O1 C13 -54.6(4)
C1 Ti1 O1 C13 115.7(4)
Cl1 Ti1 O1 C13 -136.1(3)
C3 Ti1 O1 C13 130.2(4)
C6 Ti1 O1 C13 -54.9(4)
C2 Ti1 O1 C13 144.5(3)
C10 Ti1 O1 C13 -24.2(3)
O1 C13 N1 C14 2.7(5)
C12 C13 N1 C14 -178.6(3)
C13 N1 C14 C15 -96.6(4)
N1 C14 C15 C20 61.0(4)
N1 C14 C15 C16 -120.7(3)
C20 C15 C16 C17 0.3(5)
C14 C15 C16 C17 -178.0(3)
C15 C16 C17 C18 0.4(5)
C16 C17 C18 C19 -1.3(5)
C17 C18 C19 C20 1.5(5)
C18 C19 C20 C15 -0.9(5)
C16 C15 C20 C19 0.0(5)
C14 C15 C20 C19 178.3(3)
